data_4033892
loop_
_publ_author_name
'Puri\,n\<s, Mikus'
'Mishnev, Anatoly'
'Turks, Ma Ris'

_publ_section_title
;
 Br\/onsted Acid Catalyzed 1,2-Silyl Shift in Propargyl Silanes: Synthesis
 of Silyl Dienes and Silyl Indenes.
;
_journal_issue 6
_journal_name_full 'The Journal of organic chemistry'
_journal_page_first 3595
_journal_page_last 3611
_journal_paper_doi 10.1021/acs.joc.8b02735
_journal_volume 84
_journal_year 2019
_chemical_absolute_configuration rm
_chemical_formula_moiety 'C21 H32 O2 Si'
_chemical_formula_sum 'C21 H32 O2 Si'
_chemical_formula_weight 344.55
_space_group_crystal_system monoclinic
_space_group_IT_number 4
_space_group_name_Hall 'P 2yb'
_space_group_name_H-M_alt 'P 1 21 1'
_atom_sites_solution_hydrogens geom
_audit_creation_method SHELXL-2017/1
_cell_angle_alpha 90
_cell_angle_beta 110.361(2)
_cell_angle_gamma 90
_cell_formula_units_Z 2
_cell_length_a 10.7686(3)
_cell_length_b 6.6244(2)
_cell_length_c 15.1218(5)
_cell_measurement_reflns_used 6485
_cell_measurement_temperature 190(2)
_cell_measurement_theta_max 27.485
_cell_measurement_theta_min 0.998
_cell_volume 1011.32(5)
_computing_structure_refinement 'SHELXL-2017/1 (Sheldrick, 2017)'
_diffrn_ambient_temperature 190(2)
_diffrn_measured_fraction_theta_full 0.998
_diffrn_measured_fraction_theta_max 0.994
_diffrn_measurement_device_type KappaCCD
_diffrn_measurement_method CCD
_diffrn_radiation_type MoK\a
_diffrn_radiation_wavelength 0.71073
_diffrn_reflns_av_R_equivalents 0.0353
_diffrn_reflns_av_unetI/netI 0.0730
_diffrn_reflns_Laue_measured_fraction_full 0.998
_diffrn_reflns_Laue_measured_fraction_max 0.994
_diffrn_reflns_limit_h_max 11
_diffrn_reflns_limit_h_min -13
_diffrn_reflns_limit_k_max 8
_diffrn_reflns_limit_k_min -8
_diffrn_reflns_limit_l_max 19
_diffrn_reflns_limit_l_min -19
_diffrn_reflns_number 6713
_diffrn_reflns_point_group_measured_fraction_full 0.962
_diffrn_reflns_point_group_measured_fraction_max 0.939
_diffrn_reflns_theta_full 25.242
_diffrn_reflns_theta_max 27.501
_diffrn_reflns_theta_min 2.855
_exptl_absorpt_coefficient_mu 0.126
_exptl_absorpt_correction_type none
_exptl_crystal_colour colourless
_exptl_crystal_density_diffrn 1.131
_exptl_crystal_description block
_exptl_crystal_F_000 376
_exptl_crystal_size_max 0.33
_exptl_crystal_size_mid 0.25
_exptl_crystal_size_min 0.12
_refine_diff_density_max 0.178
_refine_diff_density_min -0.212
_refine_diff_density_rms 0.046
_refine_ls_abs_structure_details
;
 Flack x determined using 1216 quotients [(I+)-(I-)]/[(I+)+(I-)]
 (Parsons, Flack and Wagner, Acta Cryst. B69 (2013) 249-259).
;
_refine_ls_abs_structure_Flack -0.04(10)
_refine_ls_extinction_method none
_refine_ls_goodness_of_fit_ref 1.037
_refine_ls_hydrogen_treatment constr
_refine_ls_matrix_type full
_refine_ls_number_parameters 224
_refine_ls_number_reflns 4388
_refine_ls_number_restraints 1
_refine_ls_restrained_S_all 1.037
_refine_ls_R_factor_all 0.0684
_refine_ls_R_factor_gt 0.0472
_refine_ls_shift/su_max 0.001
_refine_ls_shift/su_mean 0.000
_refine_ls_structure_factor_coef Fsqd
_refine_ls_weighting_details 'w=1/[\s^2^(Fo^2^)+(0.0254P)^2^+0.1667P] where P=(Fo^2^+2Fc^2^)/3'
_refine_ls_weighting_scheme calc
_refine_ls_wR_factor_gt 0.0840
_refine_ls_wR_factor_ref 0.0920
_reflns_Friedel_coverage 0.741
_reflns_Friedel_fraction_full 0.918
_reflns_Friedel_fraction_max 0.875
_reflns_number_gt 3544
_reflns_number_total 4388
_reflns_threshold_expression 'I > 2\s(I)'
_cod_data_source_file jo8b02735_si_001.cif
_cod_data_source_block mip_368a
_cod_original_sg_symbol_H-M 'P 21'
_cod_database_code 4033892
_shelx_shelxl_version_number 2017/1
_shelx_space_group_comment
;
The symmetry employed for this shelxl refinement is uniquely defined
by the following loop, which should always be used as a source of
symmetry information in preference to the above space-group names.
They are only intended as comments.
;

loop_
_space_group_symop_operation_xyz
'x, y, z'
'-x, y+1/2, -z'

loop_
_atom_site_label
_atom_site_type_symbol
_atom_site_fract_x
_atom_site_fract_y
_atom_site_fract_z
_atom_site_U_iso_or_equiv
_atom_site_adp_type
_atom_site_occupancy
_atom_site_site_symmetry_order
_atom_site_calc_flag
_atom_site_refinement_flags_posn
_atom_site_refinement_flags_adp
Si1 Si 1.09921(8) 0.85204(12) 0.84031(5) 0.02308(19) Uani 1 1 d . .
O2 O 0.5534(2) 1.7692(3) 0.61587(15) 0.0350(6) Uani 1 1 d . .
O1 O 0.4346(3) 1.7398(4) 0.71121(18) 0.0488(7) Uani 1 1 d . .
C7 C 0.7234(3) 1.4621(4) 0.7090(2) 0.0249(7) Uani 1 1 d . .
H2 H 0.754044 1.551468 0.673769 0.030 Uiso 1 1 calc R U
C7A C 0.7949(3) 1.2911(4) 0.74800(19) 0.0223(7) Uani 1 1 d . .
C3 C 0.8448(3) 0.9928(4) 0.83224(19) 0.0245(7) Uani 1 1 d . .
H4 H 0.835543 0.882904 0.867713 0.029 Uiso 1 1 calc R U
C6 C 0.6038(3) 1.4983(5) 0.7237(2) 0.0250(7) Uani 1 1 d . .
C3A C 0.7475(3) 1.1539(4) 0.79926(19) 0.0234(7) Uani 1 1 d . .
C16 C 1.2553(3) 0.9983(5) 0.9060(2) 0.0265(7) Uani 1 1 d . .
C4 C 0.6272(3) 1.1880(5) 0.8122(2) 0.0269(7) Uani 1 1 d . .
H8 H 0.594359 1.095683 0.844816 0.032 Uiso 1 1 calc R U
C10 C 0.9354(3) 1.1946(5) 0.64790(19) 0.0241(6) Uani 1 1 d . .
H9A H 0.917027 1.324176 0.616141 0.029 Uiso 1 1 calc R U
H9B H 1.025084 1.156495 0.654165 0.029 Uiso 1 1 calc R U
C18 C 1.3739(3) 0.8520(6) 0.9408(2) 0.0394(8) Uani 1 1 d . .
H10A H 1.451294 0.924362 0.978907 0.059 Uiso 1 1 calc R U
H10B H 1.389743 0.793820 0.887574 0.059 Uiso 1 1 calc R U
H10C H 1.354597 0.746634 0.977708 0.059 Uiso 1 1 calc R U
C1 C 0.9275(3) 1.2180(4) 0.74721(19) 0.0221(6) Uani 1 1 d . .
H11 H 0.994949 1.315907 0.782124 0.026 Uiso 1 1 calc R U
C11 C 0.8400(3) 1.0387(5) 0.58689(19) 0.0283(7) Uani 1 1 d . .
H12A H 0.855346 0.910663 0.620115 0.034 Uiso 1 1 calc R U
H12B H 0.750100 1.080409 0.577933 0.034 Uiso 1 1 calc R U
C2 C 0.9505(3) 1.0229(4) 0.80484(19) 0.0218(6) Uani 1 1 d . .
C8 C 0.5216(3) 1.6799(5) 0.6854(2) 0.0304(7) Uani 1 1 d . .
C15 C 1.0714(3) 0.6569(5) 0.9205(2) 0.0337(8) Uani 1 1 d . .
H15A H 0.989662 0.587648 0.888840 0.050 Uiso 1 1 calc R U
H15B H 1.067100 0.720919 0.976336 0.050 Uiso 1 1 calc R U
H15C H 1.143175 0.561861 0.937629 0.050 Uiso 1 1 calc R U
C12 C 0.8526(3) 1.0079(6) 0.4911(2) 0.0381(8) Uani 1 1 d . .
H16A H 0.828316 1.131975 0.455150 0.046 Uiso 1 1 calc R U
H16B H 0.944312 0.978854 0.499611 0.046 Uiso 1 1 calc R U
C17 C 1.2874(3) 1.1567(5) 0.8432(2) 0.0346(8) Uani 1 1 d . .
H17A H 1.367524 1.226025 0.878711 0.052 Uiso 1 1 calc R U
H17B H 1.215955 1.252059 0.821726 0.052 Uiso 1 1 calc R U
H17C H 1.298665 1.091320 0.789874 0.052 Uiso 1 1 calc R U
C13 C 0.7664(4) 0.8379(7) 0.4356(2) 0.0486(9) Uani 1 1 d . .
H18A H 0.774606 0.829452 0.374487 0.073 Uiso 1 1 calc R U
H18B H 0.675688 0.863756 0.428465 0.073 Uiso 1 1 calc R U
H18C H 0.794208 0.712848 0.468602 0.073 Uiso 1 1 calc R U
C19 C 1.2396(3) 1.1055(5) 0.9920(2) 0.0336(8) Uani 1 1 d . .
H19A H 1.318857 1.179934 1.024722 0.050 Uiso 1 1 calc R U
H19B H 1.224591 1.006961 1.033690 0.050 Uiso 1 1 calc R U
H19C H 1.165754 1.196566 0.971098 0.050 Uiso 1 1 calc R U
C14 C 1.1184(3) 0.7267(5) 0.7349(2) 0.0351(8) Uani 1 1 d . .
H20A H 1.038482 0.655188 0.700777 0.053 Uiso 1 1 calc R U
H20B H 1.191108 0.633512 0.755152 0.053 Uiso 1 1 calc R U
H20C H 1.135292 0.827043 0.694728 0.053 Uiso 1 1 calc R U
C9 C 0.4746(4) 1.9432(5) 0.5735(3) 0.0427(9) Uani 1 1 d . .
H21A H 0.495632 1.985290 0.519582 0.064 Uiso 1 1 calc R U
H21B H 0.493395 2.051117 0.618595 0.064 Uiso 1 1 calc R U
H21C H 0.382361 1.908924 0.554042 0.064 Uiso 1 1 calc R U
C5 C 0.5578(3) 1.3628(6) 0.77510(19) 0.0281(6) Uani 1 1 d . .
H8A H 0.478831 1.389793 0.784936 0.034 Uiso 1 1 calc R U

loop_
_atom_site_aniso_label
_atom_site_aniso_U_11
_atom_site_aniso_U_22
_atom_site_aniso_U_33
_atom_site_aniso_U_23
_atom_site_aniso_U_13
_atom_site_aniso_U_12
Si1 0.0264(4) 0.0213(4) 0.0230(4) 0.0010(4) 0.0104(3) 0.0016(4)
O2 0.0370(14) 0.0307(12) 0.0388(13) 0.0081(10) 0.0153(11) 0.0107(10)
O1 0.0489(16) 0.0456(15) 0.0647(17) 0.0107(13) 0.0360(14) 0.0176(12)
C7 0.0249(17) 0.0244(16) 0.0262(16) -0.0011(13) 0.0100(14) -0.0028(13)
C7A 0.0220(16) 0.0266(16) 0.0182(14) -0.0035(11) 0.0067(13) -0.0032(12)
C3 0.0280(17) 0.0249(15) 0.0208(14) 0.0021(12) 0.0085(13) -0.0028(13)
C6 0.0242(17) 0.0260(16) 0.0246(15) -0.0018(13) 0.0082(13) 0.0013(13)
C3A 0.0240(16) 0.0272(16) 0.0188(14) -0.0037(12) 0.0071(13) -0.0010(13)
C16 0.0235(16) 0.0286(17) 0.0268(16) 0.0016(13) 0.0078(13) 0.0029(13)
C4 0.0278(17) 0.0327(18) 0.0241(15) 0.0021(13) 0.0140(14) -0.0003(14)
C10 0.0234(16) 0.0269(16) 0.0241(15) 0.0050(12) 0.0109(13) 0.0008(12)
C18 0.0334(18) 0.0429(18) 0.0405(18) 0.005(2) 0.0110(15) 0.011(2)
C1 0.0218(16) 0.0221(15) 0.0225(15) -0.0003(12) 0.0080(13) -0.0013(12)
C11 0.0296(17) 0.0327(18) 0.0231(16) -0.0014(14) 0.0098(13) -0.0045(14)
C2 0.0245(16) 0.0219(16) 0.0184(14) -0.0026(12) 0.0068(12) -0.0017(13)
C8 0.0280(18) 0.0315(17) 0.0315(17) -0.0040(14) 0.0100(15) 0.0006(14)
C15 0.041(2) 0.0280(17) 0.0356(18) 0.0062(15) 0.0172(16) 0.0025(15)
C12 0.038(2) 0.051(2) 0.0282(17) -0.0061(16) 0.0150(15) -0.0062(17)
C17 0.0294(18) 0.0365(19) 0.0384(19) 0.0063(15) 0.0126(15) -0.0052(15)
C13 0.045(2) 0.060(2) 0.0369(18) -0.016(2) 0.0103(16) -0.004(2)
C19 0.035(2) 0.0340(18) 0.0293(17) -0.0047(14) 0.0081(15) -0.0036(15)
C14 0.043(2) 0.0305(18) 0.0337(18) -0.0016(14) 0.0153(16) 0.0042(15)
C9 0.042(2) 0.0349(18) 0.047(2) 0.0107(17) 0.0104(18) 0.0131(17)
C5 0.0203(15) 0.0372(16) 0.0276(15) 0.0003(16) 0.0096(12) 0.0003(16)

loop_
_atom_type_symbol
_atom_type_description
_atom_type_scat_dispersion_real
_atom_type_scat_dispersion_imag
_atom_type_scat_source
C C 0.0033 0.0016 'International Tables Vol C Tables 4.2.6.8 and 6.1.1.4'
H H 0.0000 0.0000 'International Tables Vol C Tables 4.2.6.8 and 6.1.1.4'
O O 0.0106 0.0060 'International Tables Vol C Tables 4.2.6.8 and 6.1.1.4'
Si Si 0.0817 0.0704 'International Tables Vol C Tables 4.2.6.8 and 6.1.1.4'

loop_
_geom_angle_atom_site_label_1
_geom_angle_atom_site_label_2
_geom_angle_atom_site_label_3
_geom_angle
C15 Si1 C14 109.65(15)
C15 Si1 C2 106.79(14)
C14 Si1 C2 111.07(14)
C15 Si1 C16 109.07(14)
C14 Si1 C16 109.48(15)
C2 Si1 C16 110.73(13)
C8 O2 C9 115.2(3)
C7A C7 C6 118.6(3)
C7A C7 H2 120.7
C6 C7 H2 120.7
C7 C7A C3A 120.8(3)
C7 C7A C1 130.3(3)
C3A C7A C1 108.9(2)
C2 C3 C3A 111.6(3)
C2 C3 H4 124.2
C3A C3 H4 124.2
C5 C6 C7 120.4(3)
C5 C6 C8 117.5(3)
C7 C6 C8 122.2(3)
C4 C3A C7A 120.5(3)
C4 C3A C3 131.6(3)
C7A C3A C3 107.9(3)
C17 C16 C19 108.7(3)
C17 C16 C18 107.6(3)
C19 C16 C18 108.8(2)
C17 C16 Si1 112.0(2)
C19 C16 Si1 109.9(2)
C18 C16 Si1 109.6(2)
C5 C4 C3A 118.4(3)
C5 C4 H8 120.8
C3A C4 H8 120.8
C11 C10 C1 113.9(2)
C11 C10 H9A 108.8
C1 C10 H9A 108.8
C11 C10 H9B 108.8
C1 C10 H9B 108.8
H9A C10 H9B 107.7
C16 C18 H10A 109.5
C16 C18 H10B 109.5
H10A C18 H10B 109.5
C16 C18 H10C 109.5
H10A C18 H10C 109.5
H10B C18 H10C 109.5
C7A C1 C2 103.4(2)
C7A C1 C10 114.4(2)
C2 C1 C10 114.6(2)
C7A C1 H11 108.0
C2 C1 H11 108.0
C10 C1 H11 108.0
C12 C11 C10 113.9(3)
C12 C11 H12A 108.8
C10 C11 H12A 108.8
C12 C11 H12B 108.8
C10 C11 H12B 108.8
H12A C11 H12B 107.7
C3 C2 C1 108.2(3)
C3 C2 Si1 123.2(2)
C1 C2 Si1 128.6(2)
O1 C8 O2 123.1(3)
O1 C8 C6 124.6(3)
O2 C8 C6 112.3(3)
Si1 C15 H15A 109.5
Si1 C15 H15B 109.5
H15A C15 H15B 109.5
Si1 C15 H15C 109.5
H15A C15 H15C 109.5
H15B C15 H15C 109.5
C13 C12 C11 112.9(3)
C13 C12 H16A 109.0
C11 C12 H16A 109.0
C13 C12 H16B 109.0
C11 C12 H16B 109.0
H16A C12 H16B 107.8
C16 C17 H17A 109.5
C16 C17 H17B 109.5
H17A C17 H17B 109.5
C16 C17 H17C 109.5
H17A C17 H17C 109.5
H17B C17 H17C 109.5
C12 C13 H18A 109.5
C12 C13 H18B 109.5
H18A C13 H18B 109.5
C12 C13 H18C 109.5
H18A C13 H18C 109.5
H18B C13 H18C 109.5
C16 C19 H19A 109.5
C16 C19 H19B 109.5
H19A C19 H19B 109.5
C16 C19 H19C 109.5
H19A C19 H19C 109.5
H19B C19 H19C 109.5
Si1 C14 H20A 109.5
Si1 C14 H20B 109.5
H20A C14 H20B 109.5
Si1 C14 H20C 109.5
H20A C14 H20C 109.5
H20B C14 H20C 109.5
O2 C9 H21A 109.5
O2 C9 H21B 109.5
H21A C9 H21B 109.5
O2 C9 H21C 109.5
H21A C9 H21C 109.5
H21B C9 H21C 109.5
C4 C5 C6 121.3(3)
C4 C5 H8A 119.4
C6 C5 H8A 119.4

loop_
_geom_bond_atom_site_label_1
_geom_bond_atom_site_label_2
_geom_bond_distance
Si1 C15 1.867(3)
Si1 C14 1.871(3)
Si1 C2 1.881(3)
Si1 C16 1.894(3)
O2 C8 1.351(4)
O2 C9 1.443(4)
O1 C8 1.201(4)
C7 C7A 1.382(4)
C7 C6 1.402(4)
C7 H2 0.9300
C7A C3A 1.401(4)
C7A C1 1.511(4)
C3 C2 1.354(4)
C3 C3A 1.457(4)
C3 H4 0.9300
C6 C5 1.387(4)
C6 C8 1.486(4)
C3A C4 1.393(4)
C16 C17 1.534(4)
C16 C19 1.541(4)
C16 C18 1.543(4)
C4 C5 1.387(5)
C4 H8 0.9300
C10 C11 1.521(4)
C10 C1 1.542(4)
C10 H9A 0.9700
C10 H9B 0.9700
C18 H10A 0.9600
C18 H10B 0.9600
C18 H10C 0.9600
C1 C2 1.530(4)
C1 H11 0.9800
C11 C12 1.515(4)
C11 H12A 0.9700
C11 H12B 0.9700
C15 H15A 0.9600
C15 H15B 0.9600
C15 H15C 0.9600
C12 C13 1.514(5)
C12 H16A 0.9700
C12 H16B 0.9700
C17 H17A 0.9600
C17 H17B 0.9600
C17 H17C 0.9600
C13 H18A 0.9600
C13 H18B 0.9600
C13 H18C 0.9600
C19 H19A 0.9600
C19 H19B 0.9600
C19 H19C 0.9600
C14 H20A 0.9600
C14 H20B 0.9600
C14 H20C 0.9600
C9 H21A 0.9600
C9 H21B 0.9600
C9 H21C 0.9600
C5 H8A 0.9300

loop_
_geom_torsion_atom_site_label_1
_geom_torsion_atom_site_label_2
_geom_torsion_atom_site_label_3
_geom_torsion_atom_site_label_4
_geom_torsion
C6 C7 C7A C3A 1.5(4)
C6 C7 C7A C1 -177.4(3)
C7A C7 C6 C5 -1.0(4)
C7A C7 C6 C8 179.2(3)
C7 C7A C3A C4 -0.2(4)
C1 C7A C3A C4 178.9(3)
C7 C7A C3A C3 -179.1(2)
C1 C7A C3A C3 0.0(3)
C2 C3 C3A C4 -178.3(3)
C2 C3 C3A C7A 0.4(3)
C15 Si1 C16 C17 177.9(2)
C14 Si1 C16 C17 57.9(3)
C2 Si1 C16 C17 -64.9(2)
C15 Si1 C16 C19 -61.1(2)
C14 Si1 C16 C19 178.9(2)
C2 Si1 C16 C19 56.1(2)
C15 Si1 C16 C18 58.5(2)
C14 Si1 C16 C18 -61.5(2)
C2 Si1 C16 C18 175.7(2)
C7A C3A C4 C5 -1.6(4)
C3 C3A C4 C5 177.0(3)
C7 C7A C1 C2 178.7(3)
C3A C7A C1 C2 -0.3(3)
C7 C7A C1 C10 -56.0(4)
C3A C7A C1 C10 125.0(3)
C11 C10 C1 C7A -62.4(3)
C11 C10 C1 C2 56.8(3)
C1 C10 C11 C12 -177.1(3)
C3A C3 C2 C1 -0.6(3)
C3A C3 C2 Si1 176.67(19)
C7A C1 C2 C3 0.6(3)
C10 C1 C2 C3 -124.6(3)
C7A C1 C2 Si1 -176.5(2)
C10 C1 C2 Si1 58.3(3)
C15 Si1 C2 C3 -2.7(3)
C14 Si1 C2 C3 116.8(3)
C16 Si1 C2 C3 -121.4(3)
C15 Si1 C2 C1 174.0(2)
C14 Si1 C2 C1 -66.5(3)
C16 Si1 C2 C1 55.3(3)
C9 O2 C8 O1 -0.4(5)
C9 O2 C8 C6 178.2(3)
C5 C6 C8 O1 16.3(5)
C7 C6 C8 O1 -163.9(3)
C5 C6 C8 O2 -162.3(3)
C7 C6 C8 O2 17.6(4)
C10 C11 C12 C13 174.3(3)
C3A C4 C5 C6 2.1(4)
C7 C6 C5 C4 -0.8(4)
C8 C6 C5 C4 179.0(3)
